data_7062990
loop_
_publ_author_name
'Razuwika, Rufaro'
'Munro, Orde Q.'

_publ_section_title
;
 Synthesis and characterization of C2-symmetric bis(carboxamide) pincer
 ligands
;
_journal_issue 10
_journal_name_full 'New Journal of Chemistry'
_journal_page_first 4229
_journal_page_last 4244
_journal_paper_doi 10.1039/D3NJ05502G
_journal_volume 48
_journal_year 2024
_chemical_formula_moiety 'C33 H23 N3 O4'
_chemical_formula_sum 'C33 H23 N3 O4'
_chemical_formula_weight 525.568
_space_group_crystal_system monoclinic
_space_group_IT_number 14
_space_group_name_Hall '-P 2yn'
_space_group_name_H-M_alt 'P 1 21/n 1'
_symmetry_Int_Tables_number 14
_atom_sites_solution_primary dual
_audit_creation_date 2024-01-17
_audit_creation_method
;
Olex2 1.5
(compiled 2023.08.24 svn.re1ec1418 for OlexSys, GUI svn.r6817)
;
_audit_update_record
;
2024-01-21 deposited with the CCDC.	2024-01-29 downloaded from the CCDC.
;
_cell_angle_alpha 90
_cell_angle_beta 90.689(1)
_cell_angle_gamma 90
_cell_formula_units_Z 4
_cell_length_a 8.4952(2)
_cell_length_b 18.3345(4)
_cell_length_c 16.2123(3)
_cell_measurement_reflns_used 4838
_cell_measurement_temperature 153.15
_cell_measurement_theta_max 23.59
_cell_measurement_theta_min 2.55
_cell_volume 2524.97(9)
_computing_cell_refinement 'APEX 2 (Bruker)'
_computing_data_collection 'APEX 2 (Bruker)'
_computing_data_reduction 'SAINT V8.34A (Bruker)'
_computing_molecular_graphics 'Olex2 1.5 (Dolomanov et al., 2009)'
_computing_publication_material 'Olex2 1.5 (Dolomanov et al., 2009)'
_computing_structure_refinement 'olex2.refine 1.5 (Bourhis et al., 2015)'
_diffrn_ambient_temperature 153.15
_diffrn_measured_fraction_theta_full 1.0000
_diffrn_measured_fraction_theta_max 0.9978
_diffrn_measurement_device_type 'Bruker APEX-II CCD'
_diffrn_measurement_method '\f and \w scans'
_diffrn_radiation_type 'Mo K\a'
_diffrn_radiation_wavelength 0.71073
_diffrn_reflns_av_R_equivalents 0.0562
_diffrn_reflns_av_unetI/netI 0.0479
_diffrn_reflns_Laue_measured_fraction_full 1.0000
_diffrn_reflns_Laue_measured_fraction_max 0.9978
_diffrn_reflns_limit_h_max 11
_diffrn_reflns_limit_h_min -11
_diffrn_reflns_limit_k_max 24
_diffrn_reflns_limit_k_min -24
_diffrn_reflns_limit_l_max 20
_diffrn_reflns_limit_l_min -21
_diffrn_reflns_number 38759
_diffrn_reflns_point_group_measured_fraction_full 1.0000
_diffrn_reflns_point_group_measured_fraction_max 0.9978
_diffrn_reflns_theta_full 28.0000
_diffrn_reflns_theta_max 28.38
_diffrn_reflns_theta_min 1.68
_diffrn_source_current 40.0
_diffrn_source_power 2.0
_diffrn_source_voltage 50.0
_diffrn_standards_number 0
_exptl_absorpt_coefficient_mu 0.092
_exptl_absorpt_correction_T_max 0.7457
_exptl_absorpt_correction_T_min 0.7158
_exptl_absorpt_correction_type multi-scan
_exptl_absorpt_process_details
;
SADABS-2012/1 (Bruker,2012) was used for absorption correction.
wR2(int) was 0.0558 before and 0.0525 after correction.
The Ratio of minimum to maximum transmission is 0.9599.
The \l/2 correction factor is 0.0015.
;
_exptl_crystal_colour colourless
_exptl_crystal_colour_primary colourless
_exptl_crystal_density_diffrn 1.383
_exptl_crystal_description irregular
_exptl_crystal_F_000 1096.719
_exptl_crystal_preparation 'grown from methanol'
_exptl_crystal_size_max 0.22
_exptl_crystal_size_mid 0.16
_exptl_crystal_size_min 0.14
_refine_diff_density_max 0.3434
_refine_diff_density_min -0.3559
_refine_diff_density_rms 0.0778
_refine_ls_d_res_high 0.7476
_refine_ls_d_res_low 12.1447
_refine_ls_goodness_of_fit_ref 1.0553
_refine_ls_hydrogen_treatment refall
_refine_ls_matrix_type full
_refine_ls_number_constraints 0
_refine_ls_number_parameters 568
_refine_ls_number_reflns 6322
_refine_ls_number_restraints 0
_refine_ls_restrained_S_all 1.0553
_refine_ls_R_factor_all 0.0682
_refine_ls_R_factor_gt 0.0330
_refine_ls_shift/su_max -0.0007
_refine_ls_shift/su_mean 0.0001
_refine_ls_structure_factor_coef Fsqd
_refine_ls_weighting_details 'w=1/[\s^2^(Fo^2^)+(0.0145P)^2^] where P=(Fo^2^+2Fc^2^)/3'
_refine_ls_weighting_scheme calc
_refine_ls_wR_factor_gt 0.0461
_refine_ls_wR_factor_ref 0.0550
_reflns_Friedel_coverage 0.0
_reflns_limit_h_max 10
_reflns_limit_h_min -11
_reflns_limit_k_max 24
_reflns_limit_k_min 0
_reflns_limit_l_max 21
_reflns_limit_l_min -9
_reflns_number_gt 4263
_reflns_number_total 6322
_reflns_threshold_expression I>=2u(I)
_cod_data_source_file d3nj05502g2.cif
_cod_data_source_block NSA_Cpd_1e
_cod_depositor_comments 'Adding full bibliography for 7062987--7062991.cif.'
_cod_database_code 7062990
_olex2_refinement_description
;
;
_olex2_refine_details
;
Refinement using NoSpherA2, an implementation of
NOn-SPHERical Atom-form-factors in Olex2.
Please cite:
F. Kleemiss et al. Chem. Sci. DOI 10.1039/D0SC05526C - 2021
NoSpherA2 implementation of HAR makes use of
tailor-made aspherical atomic form factors calculated
on-the-fly from a Hirshfeld-partitioned electron density (ED) - not from
spherical-atom form factors.

The ED is calculated from a gaussian basis set single determinant SCF
wavefunction - either Hartree-Fock or DFT using selected funtionals
 - for a fragment of the crystal.
This fragment can be embedded in an electrostatic crystal field by employing
cluster charges or modelled using implicit solvation models, depending on 
the software used.
The following options were used:
   SOFTWARE:       ORCA 5.0
   PARTITIONING:   NoSpherA2
   INT ACCURACY:   Normal
   METHOD:         R2SCAN
   BASIS SET:      cc-pVTZ
   CHARGE:         0
   MULTIPLICITY:   1
   DATE:           2024-01-17_08-00-43
;
_olex2_exptl_crystal_mounting_method 'mounted on a nylon cryoloop with Paratone oil'
_olex2_submission_special_instructions 'No special instructions were received'

loop_
_space_group_symop_id
_space_group_symop_operation_xyz
1 x,y,z
2 -x+1/2,y+1/2,-z+1/2
3 -x,-y,-z
4 x-1/2,-y-1/2,z-1/2

loop_
_atom_site_label
_atom_site_type_symbol
_atom_site_fract_x
_atom_site_fract_y
_atom_site_fract_z
_atom_site_U_iso_or_equiv
_atom_site_adp_type
_atom_site_occupancy
_atom_site_refinement_flags_posn
O1 O -0.20562(9) 0.74238(4) 0.20871(4) 0.0374(2) Uani 1.000000 .
O2 O 0.26327(9) 0.86637(4) -0.11481(4) 0.02799(19) Uani 1.000000 .
O3 O 0.05563(9) 0.97059(4) 0.19581(4) 0.0316(2) Uani 1.000000 .
O4 O 0.36380(9) 0.87120(4) 0.18650(4) 0.0312(2) Uani 1.000000 .
N1 N -0.02015(12) 0.83277(5) 0.21989(6) 0.0211(2) Uani 1.000000 .
N2 N 0.05383(10) 0.81712(4) 0.06347(5) 0.01676(19) Uani 1.000000 .
N3 N 0.33346(12) 0.87114(5) 0.02275(6) 0.0200(2) Uani 1.000000 .
C1 C -0.10868(12) 0.78306(5) 0.17880(6) 0.0206(2) Uani 1.000000 .
C2 C -0.07559(12) 0.78232(5) 0.08779(6) 0.0186(2) Uani 1.000000 .
C3 C -0.17720(15) 0.74670(6) 0.03339(7) 0.0249(3) Uani 1.000000 .
H3a H -0.2762(14) 0.7187(6) 0.0567(7) 0.047(4) Uani 1.000000 .
C4 C -0.14273(15) 0.74795(6) -0.05020(7) 0.0288(3) Uani 1.000000 .
H4 H -0.2190(14) 0.7206(7) -0.0935(7) 0.055(4) Uani 1.000000 .
C5 C -0.00843(15) 0.78408(6) -0.07587(7) 0.0256(3) Uani 1.000000 .
H5 H 0.0271(14) 0.7865(6) -0.1382(7) 0.052(4) Uani 1.000000 .
C6 C 0.08692(12) 0.81773(5) -0.01671(6) 0.0183(2) Uani 1.000000 .
C7 C 0.23667(13) 0.85514(5) -0.04208(6) 0.0193(2) Uani 1.000000 .
C8 C -0.01750(12) 0.84894(5) 0.30374(6) 0.0179(2) Uani 1.000000 .
C9 C -0.06241(13) 0.79691(6) 0.36178(7) 0.0220(3) Uani 1.000000 .
H9 H -0.1045(13) 0.7450(6) 0.3421(6) 0.042(3) Uani 1.000000 .
C10 C -0.05259(13) 0.81280(6) 0.44532(7) 0.0235(3) Uani 1.000000 .
H10 H -0.0843(13) 0.7728(5) 0.4889(6) 0.042(3) Uani 1.000000 .
C11 C 0.00178(14) 0.88034(6) 0.47254(7) 0.0221(3) Uani 1.000000 .
H11 H 0.0103(13) 0.8930(6) 0.5361(6) 0.043(3) Uani 1.000000 .
C12 C 0.04402(13) 0.93268(6) 0.41522(6) 0.0202(2) Uani 1.000000 .
H12 H 0.0831(13) 0.9858(6) 0.4361(6) 0.036(3) Uani 1.000000 .
C13 C 0.03568(12) 0.91854(5) 0.33016(6) 0.0177(2) Uani 1.000000 .
C14 C 0.07105(12) 0.97827(5) 0.27065(6) 0.0205(2) Uani 1.000000 .
C15 C 0.11893(12) 1.05254(5) 0.30081(6) 0.0192(2) Uani 1.000000 .
C16 C 0.02836(14) 1.11199(6) 0.27537(7) 0.0225(3) Uani 1.000000 .
H16 H -0.0741(14) 1.1031(6) 0.2377(7) 0.050(4) Uani 1.000000 .
C17 C 0.07265(15) 1.18201(6) 0.29830(7) 0.0247(3) Uani 1.000000 .
H17 H 0.0018(14) 1.2277(6) 0.2827(7) 0.050(4) Uani 1.000000 .
C18 C 0.21157(14) 1.19351(6) 0.34266(7) 0.0256(3) Uani 1.000000 .
H18 H 0.2475(14) 1.2487(6) 0.3583(7) 0.053(4) Uani 1.000000 .
C19 C 0.30365(15) 1.13425(6) 0.36656(7) 0.0257(3) Uani 1.000000 .
H19 H 0.4191(14) 1.1434(6) 0.3999(7) 0.052(4) Uani 1.000000 .
C20 C 0.25599(14) 1.06346(6) 0.34706(7) 0.0229(3) Uani 1.000000 .
H20 H 0.3289(13) 1.0167(6) 0.3663(7) 0.044(3) Uani 1.000000 .
C21 C 0.48689(12) 0.89872(5) 0.02213(6) 0.0191(2) Uani 1.000000 .
C22 C 0.56912(15) 0.90697(6) -0.05143(7) 0.0255(3) Uani 1.000000 .
H22 H 0.5142(12) 0.8910(6) -0.1087(6) 0.035(3) Uani 1.000000 .
C23 C 0.72303(16) 0.93306(6) -0.05045(8) 0.0305(3) Uani 1.000000 .
H23 H 0.7810(14) 0.9390(6) -0.1077(7) 0.056(4) Uani 1.000000 .
C24 C 0.79751(16) 0.95038(6) 0.02374(8) 0.0296(3) Uani 1.000000 .
H24 H 0.9167(15) 0.9703(6) 0.0253(7) 0.054(4) Uani 1.000000 .
C25 C 0.71734(14) 0.94205(6) 0.09691(8) 0.0246(3) Uani 1.000000 .
H25 H 0.7786(13) 0.9535(6) 0.1536(6) 0.041(3) Uani 1.000000 .
C26 C 0.56162(12) 0.91722(5) 0.09823(6) 0.0195(2) Uani 1.000000 .
C27 C 0.48373(13) 0.90787(5) 0.17917(6) 0.0210(2) Uani 1.000000 .
C28 C 0.55186(12) 0.94214(6) 0.25570(6) 0.0214(2) Uani 1.000000 .
C29 C 0.54574(15) 0.90131(7) 0.32814(7) 0.0293(3) Uani 1.000000 .
H29 H 0.4990(15) 0.8465(6) 0.3233(7) 0.056(4) Uani 1.000000 .
C30 C 0.59839(16) 0.93092(8) 0.40211(8) 0.0369(3) Uani 1.000000 .
H30 H 0.5945(15) 0.8980(7) 0.4552(7) 0.065(4) Uani 1.000000 .
C31 C 0.65379(15) 1.00236(8) 0.40506(8) 0.0363(3) Uani 1.000000 .
H31 H 0.6937(15) 1.0262(7) 0.4637(7) 0.069(4) Uani 1.000000 .
C32 C 0.65851(15) 1.04364(7) 0.33319(8) 0.0316(3) Uani 1.000000 .
H32 H 0.6999(14) 1.0985(7) 0.3351(7) 0.054(4) Uani 1.000000 .
C33 C 0.60931(14) 1.01341(6) 0.25844(7) 0.0244(3) Uani 1.000000 .
H33 H 0.6089(14) 1.0456(6) 0.2033(7) 0.050(4) Uani 1.000000 .
H1 H 0.0394(15) 0.8642(7) 0.1852(8) 0.043(4) Uani 1.000000 .
H3 H 0.2909(15) 0.8627(6) 0.0781(8) 0.034(4) Uani 1.000000 .

loop_
_atom_site_aniso_label
_atom_site_aniso_U_11
_atom_site_aniso_U_22
_atom_site_aniso_U_33
_atom_site_aniso_U_12
_atom_site_aniso_U_13
_atom_site_aniso_U_23
O1 0.0377(6) 0.0480(5) 0.0263(5) -0.0266(4) 0.0004(4) -0.0010(4)
O2 0.0350(5) 0.0311(4) 0.0179(4) -0.0016(4) 0.0019(4) 0.0007(3)
O3 0.0500(6) 0.0262(4) 0.0187(4) -0.0134(4) -0.0005(4) 0.0003(3)
O4 0.0297(5) 0.0392(5) 0.0246(4) -0.0172(4) 0.0030(4) -0.0000(4)
N1 0.0255(6) 0.0202(5) 0.0177(6) -0.0076(4) 0.0026(4) -0.0022(4)
N2 0.0171(5) 0.0160(4) 0.0171(5) -0.0007(4) -0.0020(4) -0.0021(3)
N3 0.0210(6) 0.0206(5) 0.0184(5) -0.0010(4) 0.0022(5) 0.0007(4)
C1 0.0197(6) 0.0221(6) 0.0200(6) -0.0066(5) -0.0010(5) -0.0015(5)
C2 0.0176(6) 0.0181(5) 0.0199(6) -0.0008(5) -0.0027(5) -0.0029(4)
C3 0.0224(7) 0.0274(6) 0.0246(7) -0.0064(5) -0.0043(6) -0.0053(5)
H3a 0.040(9) 0.057(9) 0.043(8) -0.008(7) -0.013(7) -0.009(7)
C4 0.0293(8) 0.0319(7) 0.0249(7) -0.0067(6) -0.0055(6) -0.0078(5)
H4 0.040(9) 0.077(10) 0.049(9) -0.015(7) -0.002(7) -0.019(7)
C5 0.0296(8) 0.0277(6) 0.0195(6) -0.0020(5) -0.0034(6) -0.0050(5)
H5 0.055(10) 0.052(9) 0.048(8) -0.011(7) -0.014(8) -0.002(7)
C6 0.0202(6) 0.0160(5) 0.0186(6) 0.0016(5) -0.0022(5) -0.0019(4)
C7 0.0239(7) 0.0165(5) 0.0177(6) 0.0027(5) 0.0009(5) -0.0006(4)
C8 0.0189(6) 0.0176(5) 0.0173(6) -0.0033(4) 0.0014(4) -0.0005(4)
C9 0.0274(7) 0.0179(6) 0.0208(6) -0.0049(5) 0.0005(5) 0.0019(5)
H9 0.060(10) 0.020(7) 0.046(8) -0.015(7) 0.000(7) 0.008(6)
C10 0.0297(7) 0.0214(6) 0.0193(6) -0.0036(5) 0.0016(5) 0.0044(5)
H10 0.058(9) 0.032(7) 0.035(7) -0.015(6) -0.002(6) 0.014(6)
C11 0.0282(7) 0.0226(6) 0.0156(6) -0.0015(5) 0.0001(5) 0.0013(5)
H11 0.054(9) 0.039(8) 0.035(7) -0.005(6) 0.001(7) -0.000(6)
C12 0.0256(7) 0.0192(6) 0.0157(6) -0.0016(5) 0.0004(5) -0.0002(5)
H12 0.048(9) 0.022(7) 0.038(7) 0.000(6) -0.008(6) -0.008(6)
C13 0.0199(6) 0.0168(5) 0.0163(6) -0.0035(4) 0.0005(4) -0.0007(4)
C14 0.0236(6) 0.0209(6) 0.0171(6) -0.0056(5) 0.0005(5) 0.0001(5)
C15 0.0192(6) 0.0180(5) 0.0205(6) -0.0027(5) -0.0027(5) 0.0009(4)
C16 0.0215(7) 0.0221(6) 0.0237(6) -0.0017(5) -0.0046(5) 0.0013(5)
H16 0.044(9) 0.057(9) 0.047(9) -0.003(7) -0.024(7) 0.022(7)
C17 0.0276(8) 0.0188(6) 0.0277(6) 0.0012(5) -0.0053(5) 0.0019(5)
H17 0.054(10) 0.034(8) 0.063(9) 0.007(7) 0.001(7) -0.000(7)
C18 0.0283(7) 0.0192(6) 0.0293(7) -0.0029(6) -0.0040(5) -0.0015(5)
H18 0.060(10) 0.022(7) 0.077(10) -0.002(7) -0.010(7) -0.006(7)
C19 0.0226(7) 0.0220(6) 0.0324(7) -0.0044(6) -0.0052(5) -0.0016(5)
H19 0.032(9) 0.044(9) 0.080(10) -0.004(7) -0.014(8) 0.003(7)
C20 0.0194(7) 0.0205(6) 0.0288(6) -0.0022(5) -0.0051(5) -0.0001(5)
H20 0.025(8) 0.051(9) 0.056(9) 0.004(7) -0.007(6) 0.008(7)
C21 0.0196(6) 0.0166(5) 0.0212(6) 0.0008(4) 0.0046(5) 0.0033(4)
C22 0.0250(8) 0.0253(6) 0.0263(7) 0.0022(5) 0.0079(6) 0.0055(5)
H22 0.028(8) 0.056(9) 0.021(7) -0.008(6) 0.005(6) -0.004(6)
C23 0.0287(8) 0.0273(6) 0.0357(8) 0.0027(6) 0.0147(7) 0.0071(6)
H23 0.044(9) 0.060(9) 0.064(9) 0.011(7) 0.017(7) 0.015(8)
C24 0.0201(7) 0.0252(6) 0.0439(9) -0.0005(6) 0.0110(7) 0.0058(6)
H24 0.036(9) 0.065(10) 0.063(9) 0.003(7) 0.018(8) 0.003(7)
C25 0.0173(7) 0.0216(6) 0.0350(8) -0.0006(5) 0.0036(6) 0.0022(5)
H25 0.026(8) 0.060(9) 0.037(8) -0.003(6) 0.011(6) -0.004(7)
C26 0.0161(6) 0.0168(5) 0.0257(6) 0.0003(4) 0.0038(5) 0.0033(4)
C27 0.0192(6) 0.0197(5) 0.0242(6) -0.0036(5) 0.0005(5) 0.0030(5)
C28 0.0188(6) 0.0232(6) 0.0223(6) -0.0015(5) -0.0017(5) 0.0036(5)
C29 0.0338(8) 0.0299(7) 0.0242(7) 0.0010(6) -0.0030(6) 0.0078(6)
H29 0.082(12) 0.029(8) 0.057(9) -0.000(8) 0.002(7) 0.008(7)
C30 0.0372(8) 0.0495(9) 0.0239(8) 0.0039(7) -0.0069(6) 0.0089(6)
H30 0.075(11) 0.074(11) 0.045(9) 0.017(8) -0.011(8) 0.010(8)
C31 0.0266(8) 0.0538(9) 0.0282(8) -0.0014(6) -0.0073(6) -0.0057(7)
H31 0.062(11) 0.090(12) 0.053(9) 0.004(8) -0.015(8) -0.012(8)
C32 0.0221(7) 0.0362(7) 0.0367(8) -0.0062(6) -0.0010(6) -0.0089(7)
H32 0.041(9) 0.053(9) 0.068(9) -0.010(7) -0.000(7) -0.019(8)
C33 0.0216(7) 0.0230(6) 0.0287(7) -0.0038(5) -0.0017(5) 0.0010(5)
H33 0.072(10) 0.023(7) 0.057(9) -0.019(7) 0.001(8) 0.003(6)
H1 0.032(10) 0.053(11) 0.044(10) -0.015(7) 0.003(7) -0.014(8)
H3 0.031(9) 0.031(8) 0.039(9) 0.005(6) 0.006(7) 0.001(7)

loop_
_atom_type_symbol
_atom_type_scat_dispersion_real
_atom_type_scat_dispersion_imag
_atom_type_scat_source
_atom_type_scat_dispersion_source
C 0.00313 0.00162 'NoSpherA2: Chem.Sci. 2021, DOI:10.1039/D0SC05526C' 'Brennan, Cowan, Rev. Sci. Instrum., 1992, 63, 850'
H 0.00000 0.00000 'NoSpherA2: Chem.Sci. 2021, DOI:10.1039/D0SC05526C' 'Brennan, Cowan, Rev. Sci. Instrum., 1992, 63, 850'
N 0.00612 0.00332 'NoSpherA2: Chem.Sci. 2021, DOI:10.1039/D0SC05526C' 'Brennan, Cowan, Rev. Sci. Instrum., 1992, 63, 850'
O 0.01085 0.00610 'NoSpherA2: Chem.Sci. 2021, DOI:10.1039/D0SC05526C' 'Brennan, Cowan, Rev. Sci. Instrum., 1992, 63, 850'

loop_
_geom_angle_atom_site_label_1
_geom_angle_atom_site_label_2
_geom_angle_atom_site_label_3
_geom_angle
_geom_angle_site_symmetry_1
_geom_angle_site_symmetry_3
_geom_angle_publ_flag
C8 N1 C1 128.86(9) . . ?
H1 N1 C1 114.4(8) . . ?
H1 N1 C8 116.4(8) . . ?
C6 N2 C2 118.43(8) . . ?
C21 N3 C7 128.90(9) . . ?
H3 N3 C7 116.5(8) . . ?
H3 N3 C21 114.6(8) . . ?
N1 C1 O1 126.32(10) . . ?
C2 C1 O1 121.37(9) . . ?
C2 C1 N1 112.31(9) . . ?
C1 C2 N2 116.71(9) . . ?
C3 C2 N2 123.01(10) . . ?
C3 C2 C1 120.29(10) . . ?
H3a C3 C2 119.4(6) . . ?
C4 C3 C2 118.32(12) . . ?
C4 C3 H3a 122.2(6) . . ?
H4 C4 C3 119.8(6) . . ?
C5 C4 C3 118.95(12) . . ?
C5 C4 H4 121.2(6) . . ?
H5 C5 C4 123.5(7) . . ?
C6 C5 C4 118.60(11) . . ?
C6 C5 H5 117.9(7) . . ?
C5 C6 N2 122.69(10) . . ?
C7 C6 N2 117.29(9) . . ?
C7 C6 C5 119.99(9) . . ?
N3 C7 O2 126.40(10) . . ?
C6 C7 O2 120.47(9) . . ?
C6 C7 N3 113.10(9) . . ?
C9 C8 N1 120.77(9) . . ?
C13 C8 N1 119.22(9) . . ?
C13 C8 C9 119.99(9) . . ?
H9 C9 C8 120.1(6) . . ?
C10 C9 C8 120.06(10) . . ?
C10 C9 H9 119.8(6) . . ?
H10 C10 C9 119.7(6) . . ?
C11 C10 C9 120.83(11) . . ?
C11 C10 H10 119.5(6) . . ?
H11 C11 C10 121.5(6) . . ?
C12 C11 C10 119.41(11) . . ?
C12 C11 H11 119.1(6) . . ?
H12 C12 C11 119.6(5) . . ?
C13 C12 C11 121.35(10) . . ?
C13 C12 H12 119.1(5) . . ?
C12 C13 C8 118.35(9) . . ?
C14 C13 C8 122.07(9) . . ?
C14 C13 C12 119.42(9) . . ?
C13 C14 O3 122.35(9) . . ?
C15 C14 O3 116.83(9) . . ?
C15 C14 C13 120.73(9) . . ?
C16 C15 C14 117.81(9) . . ?
C20 C15 C14 121.84(9) . . ?
C20 C15 C16 120.15(10) . . ?
H16 C16 C15 119.5(6) . . ?
C17 C16 C15 119.83(11) . . ?
C17 C16 H16 120.6(6) . . ?
H17 C17 C16 121.1(6) . . ?
C18 C17 C16 120.30(11) . . ?
C18 C17 H17 118.6(6) . . ?
H18 C18 C17 119.7(6) . . ?
C19 C18 C17 119.77(11) . . ?
C19 C18 H18 120.5(6) . . ?
H19 C19 C18 120.1(6) . . ?
C20 C19 C18 120.19(12) . . ?
C20 C19 H19 119.7(6) . . ?
C19 C20 C15 119.64(11) . . ?
H20 C20 C15 120.3(6) . . ?
H20 C20 C19 120.0(6) . . ?
C22 C21 N3 121.40(10) . . ?
C26 C21 N3 119.11(9) . . ?
C26 C21 C22 119.48(10) . . ?
H22 C22 C21 119.4(6) . . ?
C23 C22 C21 120.43(12) . . ?
C23 C22 H22 120.1(6) . . ?
H23 C23 C22 118.1(7) . . ?
C24 C23 C22 120.42(12) . . ?
C24 C23 H23 121.5(7) . . ?
H24 C24 C23 121.1(6) . . ?
C25 C24 C23 119.56(13) . . ?
C25 C24 H24 119.4(6) . . ?
H25 C25 C24 118.4(6) . . ?
C26 C25 C24 121.62(12) . . ?
C26 C25 H25 120.0(6) . . ?
C25 C26 C21 118.47(10) . . ?
C27 C26 C21 122.66(9) . . ?
C27 C26 C25 118.81(10) . . ?
C26 C27 O4 121.82(9) . . ?
C28 C27 O4 117.49(9) . . ?
C28 C27 C26 120.68(9) . . ?
C29 C28 C27 116.98(10) . . ?
C33 C28 C27 123.34(9) . . ?
C33 C28 C29 119.51(10) . . ?
H29 C29 C28 117.0(6) . . ?
C30 C29 C28 120.24(12) . . ?
C30 C29 H29 122.7(6) . . ?
H30 C30 C29 118.0(7) . . ?
C31 C30 C29 120.25(12) . . ?
C31 C30 H30 121.7(7) . . ?
H31 C31 C30 120.4(7) . . ?
C32 C31 C30 119.76(13) . . ?
C32 C31 H31 119.8(7) . . ?
H32 C32 C31 120.1(6) . . ?
C33 C32 C31 120.10(13) . . ?
C33 C32 H32 119.8(6) . . ?
C32 C33 C28 120.11(11) . . ?
H33 C33 C28 119.4(6) . . ?
H33 C33 C32 120.3(6) . . ?

loop_
_geom_bond_atom_site_label_1
_geom_bond_atom_site_label_2
_geom_bond_distance
_geom_bond_site_symmetry_2
_geom_bond_publ_flag
O1 C1 1.2161(11) . ?
O2 C7 1.2208(11) . ?
O3 C14 1.2269(11) . ?
O4 C27 1.2276(11) . ?
N1 C1 1.3521(13) . ?
N1 C8 1.3912(13) . ?
N1 H1 0.954(12) . ?
N2 C2 1.3348(12) . ?
N2 C6 1.3333(12) . ?
N3 C7 1.3588(13) . ?
N3 C21 1.3981(13) . ?
N3 H3 0.984(12) . ?
C1 C2 1.5055(13) . ?
C2 C3 1.3897(15) . ?
C3 H3a 1.060(12) . ?
C3 C4 1.3900(16) . ?
C4 H4 1.074(11) . ?
C4 C5 1.3875(17) . ?
C5 H5 1.059(11) . ?
C5 C6 1.3922(15) . ?
C6 C7 1.5067(14) . ?
C8 C9 1.3962(13) . ?
C8 C13 1.4181(13) . ?
C9 H9 1.064(10) . ?
C9 C10 1.3868(14) . ?
C10 H10 1.056(9) . ?
C10 C11 1.3916(15) . ?
C11 H11 1.057(10) . ?
C11 C12 1.3861(14) . ?
C12 H12 1.082(10) . ?
C12 C13 1.4042(13) . ?
C13 C14 1.4924(13) . ?
C14 C15 1.5014(13) . ?
C15 C16 1.3936(14) . ?
C15 C20 1.3918(14) . ?
C16 H16 1.070(10) . ?
C16 C17 1.3873(15) . ?
C17 H17 1.061(11) . ?
C17 C18 1.3907(16) . ?
C18 H18 1.087(10) . ?
C18 C19 1.3911(16) . ?
C19 H19 1.127(11) . ?
C19 C20 1.3948(15) . ?
C20 H20 1.101(11) . ?
C21 C22 1.3976(14) . ?
C21 C26 1.4218(13) . ?
C22 H22 1.074(10) . ?
C22 C23 1.3921(17) . ?
C23 H23 1.061(11) . ?
C23 C24 1.3892(18) . ?
C24 H24 1.076(12) . ?
C24 C25 1.3834(16) . ?
C25 H25 1.072(10) . ?
C25 C26 1.3994(15) . ?
C26 C27 1.4866(14) . ?
C27 C28 1.5007(14) . ?
C28 C29 1.3942(14) . ?
C28 C33 1.3954(14) . ?
C29 H29 1.083(11) . ?
C29 C30 1.3857(17) . ?
C30 H30 1.052(12) . ?
C30 C31 1.3924(18) . ?
C31 H31 1.096(12) . ?
C31 C32 1.3903(17) . ?
C32 H32 1.066(11) . ?
C32 C33 1.3922(16) . ?
C33 H33 1.071(11) . ?

loop_
_geom_hbond_atom_site_label_D
_geom_hbond_atom_site_label_H
_geom_hbond_atom_site_label_A
_geom_hbond_distance_DH
_geom_hbond_distance_HA
_geom_hbond_distance_DA
_geom_hbond_angle_DHA
_geom_hbond_site_symmetry_A
C22 H22 O2 1.074(10) 2.180(10) 2.8804(15) 120.7(7) .

loop_
_geom_torsion_atom_site_label_1
_geom_torsion_atom_site_label_2
_geom_torsion_atom_site_label_3
_geom_torsion_atom_site_label_4
_geom_torsion
_geom_torsion_site_symmetry_1
_geom_torsion_site_symmetry_2
_geom_torsion_site_symmetry_3
_geom_torsion_site_symmetry_4
_geom_torsion_publ_flag
O1 C1 N1 C8 0.34(15) . . . . ?
O1 C1 C2 N2 -166.30(10) . . . . ?
O1 C1 C2 C3 13.73(13) . . . . ?
O2 C7 N3 C21 -4.89(13) . . . . ?
O2 C7 C6 N2 -169.98(9) . . . . ?
O2 C7 C6 C5 11.60(12) . . . . ?
O3 C14 C13 C8 0.24(12) . . . . ?
O3 C14 C13 C12 -175.05(10) . . . . ?
O3 C14 C15 C16 53.87(11) . . . . ?
O3 C14 C15 C20 -120.95(10) . . . . ?
O4 C27 C26 C21 14.15(12) . . . . ?
O4 C27 C26 C25 -162.83(10) . . . . ?
O4 C27 C28 C29 37.83(11) . . . . ?
O4 C27 C28 C33 -137.51(10) . . . . ?
N1 C1 C2 N2 13.82(10) . . . . ?
N1 C1 C2 C3 -166.15(9) . . . . ?
N1 C8 C9 C10 177.19(10) . . . . ?
N1 C8 C13 C12 -177.25(10) . . . . ?
N1 C8 C13 C14 7.41(12) . . . . ?
N2 C2 C3 C4 -0.50(12) . . . . ?
N2 C6 C5 C4 -0.52(12) . . . . ?
N2 C6 C7 N3 12.04(10) . . . . ?
N3 C7 C6 C5 -166.38(9) . . . . ?
N3 C21 C22 C23 -178.61(10) . . . . ?
N3 C21 C26 C25 177.53(9) . . . . ?
N3 C21 C26 C27 0.54(11) . . . . ?
C1 C2 C3 C4 179.47(10) . . . . ?
C2 C3 C4 C5 0.43(13) . . . . ?
C3 C4 C5 C6 0.05(13) . . . . ?
C4 C5 C6 C7 177.81(10) . . . . ?
C8 C9 C10 C11 -0.01(13) . . . . ?
C8 C13 C12 C11 0.06(12) . . . . ?
C8 C13 C14 C15 176.74(10) . . . . ?
C9 C10 C11 C12 1.10(13) . . . . ?
C10 C11 C12 C13 -1.12(13) . . . . ?
C11 C12 C13 C14 175.53(10) . . . . ?
C12 C13 C14 C15 1.44(11) . . . . ?
C13 C14 C15 C16 -122.81(10) . . . . ?
C13 C14 C15 C20 62.37(11) . . . . ?
C14 C15 C16 C17 -176.78(10) . . . . ?
C14 C15 C20 C19 173.56(10) . . . . ?
C15 C16 C17 C18 3.56(13) . . . . ?
C15 C20 C19 C18 2.48(13) . . . . ?
C16 C17 C18 C19 -2.22(14) . . . . ?
C17 C18 C19 C20 -0.81(13) . . . . ?
C21 C22 C23 C24 0.80(13) . . . . ?
C21 C26 C25 C24 1.48(11) . . . . ?
C21 C26 C27 C28 -167.09(9) . . . . ?
C22 C23 C24 C25 -0.47(13) . . . . ?
C23 C24 C25 C26 -0.70(13) . . . . ?
C24 C25 C26 C27 178.59(10) . . . . ?
C25 C26 C27 C28 15.93(11) . . . . ?
C26 C27 C28 C29 -140.97(10) . . . . ?
C26 C27 C28 C33 43.69(12) . . . . ?
C27 C28 C29 C30 -176.43(10) . . . . ?
C27 C28 C33 C32 174.55(11) . . . . ?
C28 C29 C30 C31 1.76(14) . . . . ?
C28 C33 C32 C31 1.41(13) . . . . ?
C29 C30 C31 C32 -1.02(15) . . . . ?
C30 C31 C32 C33 -0.56(15) . . . . ?
